data_1566528
loop_
_publ_author_name
'Weinert, Hanns Micha'
'W\"olper, Christoph'
'Schulz, Stephan'

_publ_section_title
;
 Synthesis of Distibiranes and Azadistibiranes by Cycloaddition Reactions
 of Distibenes with Diazomethanes and Azides
;
_journal_name_full 'Chemical Science'
_journal_paper_doi 10.1039/D2SC00314G
_journal_year 2022
_chemical_formula_sum 'C71.5 H103 Ga2 N7 Sb2'
_chemical_formula_weight 1443.54
_space_group_crystal_system monoclinic
_space_group_IT_number 14
_space_group_name_Hall '-P 2ybc'
_space_group_name_H-M_alt 'P 1 21/c 1'
_atom_sites_solution_hydrogens geom
_atom_sites_solution_primary direct
_atom_sites_solution_secondary difmap
_audit_creation_method SHELXL-2017/1
_audit_update_record
;
2021-12-16 deposited with the CCDC.	2022-03-03 downloaded from the CCDC.
;
_cell_angle_alpha 90
_cell_angle_beta 109.0277(16)
_cell_angle_gamma 90
_cell_formula_units_Z 4
_cell_length_a 19.9634(10)
_cell_length_b 12.5667(7)
_cell_length_c 29.4717(15)
_cell_measurement_reflns_used 9867
_cell_measurement_temperature 100(2)
_cell_measurement_theta_max 36.28
_cell_measurement_theta_min 2.18
_cell_volume 6989.7(6)
_computing_cell_refinement 'BRUKER APEX3(v2019.1-0)'
_computing_data_collection 'BRUKER APEX3(v2019.1-0)'
_computing_data_reduction 'BRUKER APEX3(v2019.1-0)'
_computing_molecular_graphics 'ORTEP/PLATON (Spek)'
_computing_publication_material 'BRUKER AXS SHELXTL (c) 2008 / Vers. 2008/4'
_computing_structure_refinement 'SHELXL-2017/1 (Sheldrick, 2017)'
_computing_structure_solution 'BRUKER APEX3(v2019.1-0)'
_diffrn_ambient_temperature 100(2)
_diffrn_detector_area_resol_mean 512
_diffrn_measured_fraction_theta_full 1.000
_diffrn_measured_fraction_theta_max 0.998
_diffrn_measurement_device_type 'Bruker D8 KAPPA II (APEX II detector)'
_diffrn_measurement_method 'Data collection strategy APEX 3/QUEEN'
_diffrn_radiation_monochromator 'Triumph Goebel mirror'
_diffrn_radiation_source 'fine-focus sealed tube'
_diffrn_radiation_type MoK\a
_diffrn_radiation_wavelength 0.71073
_diffrn_reflns_av_R_equivalents 0.0450
_diffrn_reflns_av_unetI/netI 0.0235
_diffrn_reflns_Laue_measured_fraction_full 1.000
_diffrn_reflns_Laue_measured_fraction_max 0.998
_diffrn_reflns_limit_h_max 33
_diffrn_reflns_limit_h_min -33
_diffrn_reflns_limit_k_max 20
_diffrn_reflns_limit_k_min -20
_diffrn_reflns_limit_l_max 49
_diffrn_reflns_limit_l_min -49
_diffrn_reflns_number 369240
_diffrn_reflns_point_group_measured_fraction_full 1.000
_diffrn_reflns_point_group_measured_fraction_max 0.998
_diffrn_reflns_theta_full 25.242
_diffrn_reflns_theta_max 36.384
_diffrn_reflns_theta_min 1.947
_exptl_absorpt_coefficient_mu 1.572
_exptl_absorpt_correction_T_max 0.75
_exptl_absorpt_correction_T_min 0.67
_exptl_absorpt_correction_type multi-scan
_exptl_absorpt_process_details
; 
 SADABS
 R.H. Blessing, Acta Cryst. (1995) A51 33-38 
;
_exptl_crystal_colour 'dark red'
_exptl_crystal_density_diffrn 1.372
_exptl_crystal_description tablet
_exptl_crystal_F_000 2980
_exptl_crystal_size_max 0.276
_exptl_crystal_size_mid 0.203
_exptl_crystal_size_min 0.134
_refine_diff_density_max 1.133
_refine_diff_density_min -0.634
_refine_diff_density_rms 0.089
_refine_ls_extinction_method none
_refine_ls_goodness_of_fit_ref 1.084
_refine_ls_hydrogen_treatment constr
_refine_ls_matrix_type full
_refine_ls_number_parameters 736
_refine_ls_number_reflns 33974
_refine_ls_number_restraints 0
_refine_ls_restrained_S_all 1.084
_refine_ls_R_factor_all 0.0431
_refine_ls_R_factor_gt 0.0283
_refine_ls_shift/su_max 0.007
_refine_ls_shift/su_mean 0.000
_refine_ls_structure_factor_coef Fsqd
_refine_ls_weighting_details 'w=1/[\s^2^(Fo^2^)+(0.0260P)^2^+4.6571P] where P=(Fo^2^+2Fc^2^)/3'
_refine_ls_weighting_scheme calc
_refine_ls_wR_factor_gt 0.0630
_refine_ls_wR_factor_ref 0.0687
_reflns_Friedel_coverage 0.000
_reflns_number_gt 27533
_reflns_number_total 33974
_reflns_threshold_expression 'I > 2\s(I)'
_cod_data_source_file d2sc00314g2.cif
_cod_data_source_block mw_124_1m_sq
_cod_depositor_comments
;
The following automatic conversions were performed:

data item '_atom_sites_solution_secondary' value 'diffmap' was
changed to 'difmap'.

Automatic conversion script
Id: cif_fix_values 7556 2019-12-06 15:28:31Z antanas 
;
_cod_original_sg_symbol_H-M 'P 21/c'
_cod_original_formula_sum 'C71.50 H103 Ga2 N7 Sb2'
_cod_database_code 1566528
_shelx_shelxl_version_number 2017/1
_shelx_space_group_comment
;
The symmetry employed for this shelxl refinement is uniquely defined
by the following loop, which should always be used as a source of
symmetry information in preference to the above space-group names.
They are only intended as comments.
;
_shelx_estimated_absorpt_t_min 0.671
_shelx_estimated_absorpt_t_max 0.817

loop_
_space_group_symop_operation_xyz
'x, y, z'
'-x, y+1/2, -z+1/2'
'-x, -y, -z'
'x, -y-1/2, z-1/2'

loop_
_atom_site_label
_atom_site_type_symbol
_atom_site_fract_x
_atom_site_fract_y
_atom_site_fract_z
_atom_site_U_iso_or_equiv
_atom_site_adp_type
_atom_site_occupancy
_atom_site_site_symmetry_order
_atom_site_calc_flag
_atom_site_refinement_flags_posn
_atom_site_refinement_flags_adp
_atom_site_refinement_flags_occupancy
_atom_site_disorder_assembly
_atom_site_disorder_group
Sb1 Sb 0.21175(2) 0.44166(2) 0.81683(2) 0.01250(2) Uani 1 1 d . . . . .
Sb2 Sb 0.28112(2) 0.50865(2) 0.91064(2) 0.01585(2) Uani 1 1 d . . . . .
Ga1 Ga 0.31441(2) 0.41801(2) 0.77888(2) 0.01049(2) Uani 1 1 d . . . . .
Ga2 Ga 0.17831(2) 0.48691(2) 0.94880(2) 0.01087(2) Uani 1 1 d . . . . .
N1 N 0.30897(6) 0.27640(8) 0.74661(4) 0.01305(17) Uani 1 1 d . . . . .
N2 N 0.29265(6) 0.49540(9) 0.71682(4) 0.01408(18) Uani 1 1 d . . . . .
N3 N 0.20552(6) 0.35169(9) 0.98567(4) 0.01382(18) Uani 1 1 d . . . . .
N4 N 0.18896(6) 0.56901(9) 1.00899(4) 0.01334(17) Uani 1 1 d . . . . .
N5 N 0.40904(6) 0.44186(10) 0.81356(4) 0.0171(2) Uani 1 1 d . . . . .
N6 N 0.08273(6) 0.48936(10) 0.91329(4) 0.01610(19) Uani 1 1 d . . . . .
N7 N 0.23975(6) 0.59455(9) 0.84698(4) 0.01545(19) Uani 1 1 d . . . . .
C1 C 0.32837(7) 0.26611(11) 0.70761(4) 0.0159(2) Uani 1 1 d . . . . .
C2 C 0.33716(7) 0.35286(11) 0.67997(5) 0.0178(2) Uani 1 1 d . . . . .
H2 H 0.360539 0.338276 0.657272 0.021 Uiso 1 1 calc R U . . .
C3 C 0.31554(7) 0.45808(11) 0.68197(4) 0.0159(2) Uani 1 1 d . . . . .
C4 C 0.34196(9) 0.15698(12) 0.69050(5) 0.0243(3) Uani 1 1 d . . . . .
H4A H 0.331176 0.158196 0.655592 0.036 Uiso 1 1 calc R U . . .
H4B H 0.311692 0.104434 0.698906 0.036 Uiso 1 1 calc R U . . .
H4C H 0.391816 0.137776 0.705928 0.036 Uiso 1 1 calc R U . . .
C5 C 0.31754(8) 0.53124(13) 0.64156(5) 0.0228(3) Uani 1 1 d . . . . .
H5A H 0.340743 0.494765 0.621321 0.034 Uiso 1 1 calc R U . . .
H5B H 0.344113 0.595826 0.655035 0.034 Uiso 1 1 calc R U . . .
H5C H 0.269073 0.550449 0.622181 0.034 Uiso 1 1 calc R U . . .
C6 C 0.29286(7) 0.18155(10) 0.76875(4) 0.0139(2) Uani 1 1 d . . . . .
C7 C 0.34775(7) 0.12090(10) 0.80040(5) 0.0169(2) Uani 1 1 d . . . . .
C8 C 0.32972(8) 0.02707(11) 0.81888(5) 0.0212(2) Uani 1 1 d . . . . .
H8 H 0.366208 -0.015483 0.839737 0.025 Uiso 1 1 calc R U . . .
C9 C 0.25990(8) -0.00562(11) 0.80756(6) 0.0226(3) Uani 1 1 d . . . . .
H9 H 0.248835 -0.070103 0.820373 0.027 Uiso 1 1 calc R U . . .
C10 C 0.20626(8) 0.05643(11) 0.77739(5) 0.0201(2) Uani 1 1 d . . . . .
H10 H 0.158389 0.034326 0.770056 0.024 Uiso 1 1 calc R U . . .
C11 C 0.22129(7) 0.15074(10) 0.75759(5) 0.0156(2) Uani 1 1 d . . . . .
C12 C 0.42494(8) 0.15369(12) 0.81506(6) 0.0225(3) Uani 1 1 d . . . . .
H12 H 0.428795 0.215579 0.794722 0.027 Uiso 1 1 calc R U . . .
C13 C 0.47247(10) 0.06390(16) 0.80735(9) 0.0383(4) Uani 1 1 d . . . . .
H13A H 0.453731 0.038501 0.774153 0.057 Uiso 1 1 calc R U . . .
H13B H 0.473257 0.005075 0.829348 0.057 Uiso 1 1 calc R U . . .
H13C H 0.520702 0.090914 0.813639 0.057 Uiso 1 1 calc R U . . .
C14 C 0.45025(10) 0.18979(16) 0.86752(6) 0.0344(4) Uani 1 1 d . . . . .
H14A H 0.499194 0.215372 0.876187 0.052 Uiso 1 1 calc R U . . .
H14B H 0.448058 0.129756 0.888208 0.052 Uiso 1 1 calc R U . . .
H14C H 0.419716 0.247374 0.871754 0.052 Uiso 1 1 calc R U . . .
C15 C 0.16185(7) 0.21474(11) 0.72273(5) 0.0175(2) Uani 1 1 d . . . . .
H15 H 0.176432 0.291241 0.726329 0.021 Uiso 1 1 calc R U . . .
C16 C 0.15210(9) 0.18223(16) 0.67090(5) 0.0288(3) Uani 1 1 d . . . . .
H16A H 0.114463 0.225313 0.648902 0.043 Uiso 1 1 calc R U . . .
H16B H 0.139091 0.106817 0.666462 0.043 Uiso 1 1 calc R U . . .
H16C H 0.196490 0.193732 0.664169 0.043 Uiso 1 1 calc R U . . .
C17 C 0.09120(8) 0.20634(14) 0.73238(6) 0.0243(3) Uani 1 1 d . . . . .
H17A H 0.056273 0.253067 0.710231 0.036 Uiso 1 1 calc R U . . .
H17B H 0.097805 0.227920 0.765515 0.036 Uiso 1 1 calc R U . . .
H17C H 0.074289 0.132647 0.727588 0.036 Uiso 1 1 calc R U . . .
C18 C 0.25440(7) 0.59490(10) 0.70870(5) 0.0166(2) Uani 1 1 d . . . . .
C19 C 0.28849(8) 0.68991(11) 0.72872(5) 0.0208(2) Uani 1 1 d . . . . .
C20 C 0.24888(9) 0.78421(12) 0.71963(6) 0.0260(3) Uani 1 1 d . . . . .
H20 H 0.270890 0.849109 0.733132 0.031 Uiso 1 1 calc R U . . .
C21 C 0.17842(10) 0.78453(13) 0.69141(6) 0.0276(3) Uani 1 1 d . . . . .
H21 H 0.152541 0.849364 0.685331 0.033 Uiso 1 1 calc R U . . .
C22 C 0.14567(9) 0.69058(13) 0.67204(5) 0.0253(3) Uani 1 1 d . . . . .
H22 H 0.097256 0.691707 0.652524 0.030 Uiso 1 1 calc R U . . .
C23 C 0.18213(8) 0.59385(12) 0.68050(5) 0.0199(2) Uani 1 1 d . . . . .
C24 C 0.36601(8) 0.69362(12) 0.75939(6) 0.0255(3) Uani 1 1 d . . . . .
H24 H 0.385718 0.620057 0.760860 0.031 Uiso 1 1 calc R U . . .
C25 C 0.40914(11) 0.76709(16) 0.73775(8) 0.0397(4) Uani 1 1 d . . . . .
H25A H 0.403112 0.744584 0.704813 0.060 Uiso 1 1 calc R U . . .
H25B H 0.459377 0.763084 0.757091 0.060 Uiso 1 1 calc R U . . .
H25C H 0.392462 0.840496 0.737526 0.060 Uiso 1 1 calc R U . . .
C26 C 0.37401(10) 0.72826(14) 0.81057(7) 0.0315(3) Uani 1 1 d . . . . .
H26A H 0.355720 0.800754 0.810127 0.047 Uiso 1 1 calc R U . . .
H26B H 0.424194 0.726528 0.830167 0.047 Uiso 1 1 calc R U . . .
H26C H 0.347253 0.679720 0.824248 0.047 Uiso 1 1 calc R U . . .
C27 C 0.14279(8) 0.49228(12) 0.65948(5) 0.0225(3) Uani 1 1 d . . . . .
H27 H 0.175893 0.431135 0.671485 0.027 Uiso 1 1 calc R U . . .
C28 C 0.11960(9) 0.49168(16) 0.60441(6) 0.0299(3) Uani 1 1 d . . . . .
H28A H 0.094437 0.425265 0.592227 0.045 Uiso 1 1 calc R U . . .
H28B H 0.161458 0.497163 0.594114 0.045 Uiso 1 1 calc R U . . .
H28C H 0.088119 0.552239 0.591757 0.045 Uiso 1 1 calc R U . . .
C29 C 0.07844(9) 0.47531(15) 0.67602(6) 0.0277(3) Uani 1 1 d . . . . .
H29A H 0.045351 0.534779 0.664994 0.042 Uiso 1 1 calc R U . . .
H29B H 0.093988 0.471622 0.711137 0.042 Uiso 1 1 calc R U . . .
H29C H 0.054773 0.408675 0.662507 0.042 Uiso 1 1 calc R U . . .
C30 C 0.19070(7) 0.33311(10) 1.02587(4) 0.0153(2) Uani 1 1 d . . . . .
C31 C 0.17224(7) 0.41384(11) 1.05233(4) 0.0172(2) Uani 1 1 d . . . . .
H31 H 0.153977 0.391484 1.076780 0.021 Uiso 1 1 calc R U . . .
C32 C 0.17769(7) 0.52387(11) 1.04679(4) 0.0154(2) Uani 1 1 d . . . . .
C33 C 0.19335(9) 0.22115(12) 1.04528(5) 0.0217(3) Uani 1 1 d . . . . .
H33A H 0.146039 0.189225 1.033281 0.032 Uiso 1 1 calc R U . . .
H33B H 0.209172 0.223311 1.080434 0.032 Uiso 1 1 calc R U . . .
H33C H 0.226571 0.178404 1.034700 0.032 Uiso 1 1 calc R U . . .
C34 C 0.17065(9) 0.59216(12) 1.08728(5) 0.0221(3) Uani 1 1 d . . . . .
H34A H 0.201904 0.654135 1.091565 0.033 Uiso 1 1 calc R U . . .
H34B H 0.184015 0.550470 1.117000 0.033 Uiso 1 1 calc R U . . .
H34C H 0.121466 0.616116 1.079507 0.033 Uiso 1 1 calc R U . . .
C35 C 0.23674(7) 0.26970(10) 0.96491(4) 0.0156(2) Uani 1 1 d . . . . .
C36 C 0.19304(8) 0.20173(11) 0.92980(5) 0.0181(2) Uani 1 1 d . . . . .
C37 C 0.22545(9) 0.12624(14) 0.90886(6) 0.0279(3) Uani 1 1 d . . . . .
H37 H 0.196893 0.079598 0.884976 0.033 Uiso 1 1 calc R U . . .
C38 C 0.29825(10) 0.11861(16) 0.92241(7) 0.0357(4) Uani 1 1 d . . . . .
H38 H 0.319347 0.066262 0.908145 0.043 Uiso 1 1 calc R U . . .
C39 C 0.34059(9) 0.18657(15) 0.95657(6) 0.0297(3) Uani 1 1 d . . . . .
H39 H 0.390651 0.180790 0.965307 0.036 Uiso 1 1 calc R U . . .
C40 C 0.31130(8) 0.26359(12) 0.97851(5) 0.0207(2) Uani 1 1 d . . . . .
C41 C 0.11285(7) 0.20662(11) 0.91430(5) 0.0186(2) Uani 1 1 d . . . . .
H41 H 0.099466 0.267500 0.931442 0.022 Uiso 1 1 calc R U . . .
C42 C 0.08184(9) 0.10473(12) 0.92800(6) 0.0252(3) Uani 1 1 d . . . . .
H42A H 0.030259 0.111686 0.919008 0.038 Uiso 1 1 calc R U . . .
H42B H 0.102017 0.093338 0.962708 0.038 Uiso 1 1 calc R U . . .
H42C H 0.093427 0.044027 0.911050 0.038 Uiso 1 1 calc R U . . .
C43 C 0.08045(9) 0.22638(14) 0.86044(6) 0.0273(3) Uani 1 1 d . . . . .
H43A H 0.089300 0.164722 0.842838 0.041 Uiso 1 1 calc R U . . .
H43B H 0.101983 0.289843 0.851655 0.041 Uiso 1 1 calc R U . . .
H43C H 0.029257 0.237262 0.852238 0.041 Uiso 1 1 calc R U . . .
C44 C 0.35961(8) 0.33665(16) 1.01653(6) 0.0303(3) Uani 1 1 d . . . . .
H44 H 0.334397 0.406106 1.014643 0.036 Uiso 1 1 calc R U . . .
C45 C 0.37388(12) 0.2934(3) 1.06678(7) 0.0618(8) Uani 1 1 d . . . . .
H45A H 0.329489 0.291022 1.074199 0.093 Uiso 1 1 calc R U . . .
H45B H 0.407806 0.339700 1.089891 0.093 Uiso 1 1 calc R U . . .
H45C H 0.393590 0.221450 1.068770 0.093 Uiso 1 1 calc R U . . .
C46 C 0.43039(9) 0.35976(17) 1.00894(7) 0.0343(4) Uani 1 1 d . . . . .
H46A H 0.421796 0.384037 0.975927 0.051 Uiso 1 1 calc R U . . .
H46B H 0.459109 0.294802 1.014661 0.051 Uiso 1 1 calc R U . . .
H46C H 0.455653 0.415261 1.031375 0.051 Uiso 1 1 calc R U . . .
C47 C 0.20340(7) 0.68160(10) 1.01011(4) 0.0154(2) Uani 1 1 d . . . . .
C48 C 0.14800(7) 0.75605(11) 0.99683(5) 0.0174(2) Uani 1 1 d . . . . .
C49 C 0.16529(9) 0.86392(12) 0.99769(6) 0.0245(3) Uani 1 1 d . . . . .
H49 H 0.128388 0.915301 0.988810 0.029 Uiso 1 1 calc R U . . .
C50 C 0.23504(10) 0.89744(13) 1.01121(7) 0.0301(3) Uani 1 1 d . . . . .
H50 H 0.245802 0.971092 1.011288 0.036 Uiso 1 1 calc R U . . .
C51 C 0.28893(9) 0.82321(14) 1.02459(7) 0.0324(4) Uani 1 1 d . . . . .
H51 H 0.336742 0.846779 1.034357 0.039 Uiso 1 1 calc R U . . .
C52 C 0.27487(8) 0.71478(13) 1.02411(6) 0.0240(3) Uani 1 1 d . . . . .
C53 C 0.07059(7) 0.72418(11) 0.98181(6) 0.0208(2) Uani 1 1 d . . . . .
H53 H 0.068152 0.645538 0.986224 0.025 Uiso 1 1 calc R U . . .
C54 C 0.03152(9) 0.77900(14) 1.01247(7) 0.0301(3) Uani 1 1 d . . . . .
H54A H 0.029409 0.855789 1.006356 0.045 Uiso 1 1 calc R U . . .
H54B H 0.056923 0.765676 1.046516 0.045 Uiso 1 1 calc R U . . .
H54C H -0.016688 0.750525 1.004090 0.045 Uiso 1 1 calc R U . . .
C55 C 0.03340(9) 0.74953(14) 0.92890(6) 0.0300(3) Uani 1 1 d . . . . .
H55A H 0.057632 0.712811 0.909356 0.045 Uiso 1 1 calc R U . . .
H55B H 0.034647 0.826479 0.923845 0.045 Uiso 1 1 calc R U . . .
H55C H -0.015959 0.725571 0.919528 0.045 Uiso 1 1 calc R U . . .
C56 C 0.33533(9) 0.63520(16) 1.03986(8) 0.0386(4) Uani 1 1 d . . . . .
H56 H 0.316827 0.565799 1.024144 0.046 Uiso 1 1 calc R U . . .
C57 C 0.35815(11) 0.6175(3) 1.09362(10) 0.0640(8) Uani 1 1 d . . . . .
H57A H 0.318343 0.588648 1.102269 0.096 Uiso 1 1 calc R U . . .
H57B H 0.373127 0.685364 1.110225 0.096 Uiso 1 1 calc R U . . .
H57C H 0.397755 0.567106 1.103127 0.096 Uiso 1 1 calc R U . . .
C58 C 0.39888(9) 0.6644(2) 1.02510(8) 0.0443(5) Uani 1 1 d . . . . .
H58A H 0.383449 0.678268 0.990490 0.066 Uiso 1 1 calc R U . . .
H58B H 0.432927 0.605552 1.032774 0.066 Uiso 1 1 calc R U . . .
H58C H 0.421399 0.728406 1.042470 0.066 Uiso 1 1 calc R U . . .
C59 C 0.46459(7) 0.43592(14) 0.79232(5) 0.0236(3) Uani 1 1 d . . . . .
H59A H 0.444590 0.412614 0.758871 0.035 Uiso 1 1 calc R U . . .
H59B H 0.500634 0.384883 0.810245 0.035 Uiso 1 1 calc R U . . .
H59C H 0.486290 0.506236 0.793416 0.035 Uiso 1 1 calc R U . . .
C60 C 0.43619(8) 0.47780(14) 0.86261(5) 0.0244(3) Uani 1 1 d . . . . .
H60A H 0.460178 0.546323 0.863897 0.037 Uiso 1 1 calc R U . . .
H60B H 0.469918 0.425393 0.881884 0.037 Uiso 1 1 calc R U . . .
H60C H 0.396930 0.486136 0.875416 0.037 Uiso 1 1 calc R U . . .
C61 C 0.02826(7) 0.45722(12) 0.93283(5) 0.0206(2) Uani 1 1 d . . . . .
H61A H -0.005865 0.515321 0.929104 0.031 Uiso 1 1 calc R U . . .
H61B H 0.049866 0.440359 0.966970 0.031 Uiso 1 1 calc R U . . .
H61C H 0.003815 0.394189 0.915674 0.031 Uiso 1 1 calc R U . . .
C62 C 0.05405(8) 0.51491(12) 0.86274(5) 0.0205(2) Uani 1 1 d . . . . .
H62A H 0.092456 0.537982 0.851118 0.031 Uiso 1 1 calc R U . . .
H62B H 0.019184 0.572271 0.858028 0.031 Uiso 1 1 calc R U . . .
H62C H 0.031087 0.451770 0.844832 0.031 Uiso 1 1 calc R U . . .
C63 C 0.19311(8) 0.68035(10) 0.83998(5) 0.0180(2) Uani 1 1 d . . . . .
C64 C 0.19606(10) 0.75097(12) 0.87752(6) 0.0263(3) Uani 1 1 d . . . . .
H64 H 0.228124 0.737696 0.908797 0.032 Uiso 1 1 calc R U . . .
C65 C 0.15245(12) 0.84019(13) 0.86933(8) 0.0356(4) Uani 1 1 d . . . . .
H65 H 0.155336 0.887238 0.895129 0.043 Uiso 1 1 calc R U . . .
C66 C 0.10507(11) 0.86154(13) 0.82435(8) 0.0363(4) Uani 1 1 d . . . . .
H66 H 0.075421 0.922560 0.819104 0.044 Uiso 1 1 calc R U . . .
C67 C 0.10149(9) 0.79231(14) 0.78693(7) 0.0308(3) Uani 1 1 d . . . . .
H67 H 0.068950 0.806011 0.755854 0.037 Uiso 1 1 calc R U . . .
C68 C 0.14501(8) 0.70307(12) 0.79442(6) 0.0232(3) Uani 1 1 d . . . . .
H68 H 0.142095 0.656922 0.768314 0.028 Uiso 1 1 calc R U . . .

loop_
_atom_site_aniso_label
_atom_site_aniso_U_11
_atom_site_aniso_U_22
_atom_site_aniso_U_33
_atom_site_aniso_U_23
_atom_site_aniso_U_13
_atom_site_aniso_U_12
Sb1 0.01278(3) 0.01476(3) 0.01167(3) -0.00215(3) 0.00633(3) -0.00086(3)
Sb2 0.01282(3) 0.02628(4) 0.00972(3) -0.00037(3) 0.00540(3) -0.00039(3)
Ga1 0.01117(5) 0.01206(5) 0.00920(5) -0.00050(4) 0.00463(4) 0.00033(4)
Ga2 0.01130(5) 0.01372(6) 0.00828(5) -0.00019(4) 0.00412(4) 0.00050(4)
N1 0.0162(4) 0.0141(4) 0.0100(4) -0.0005(3) 0.0058(3) 0.0009(3)
N2 0.0169(4) 0.0146(4) 0.0127(4) 0.0017(3) 0.0075(4) 0.0014(3)
N3 0.0163(4) 0.0157(4) 0.0111(4) 0.0007(3) 0.0066(3) 0.0027(4)
N4 0.0152(4) 0.0158(4) 0.0097(4) -0.0008(3) 0.0050(3) 0.0008(3)
N5 0.0115(4) 0.0261(6) 0.0145(4) -0.0041(4) 0.0053(4) -0.0018(4)
N6 0.0127(4) 0.0228(5) 0.0127(4) 0.0020(4) 0.0041(3) -0.0001(4)
N7 0.0220(5) 0.0138(4) 0.0128(4) -0.0012(3) 0.0088(4) -0.0002(4)
C1 0.0181(5) 0.0181(5) 0.0133(5) -0.0022(4) 0.0073(4) 0.0018(4)
C2 0.0209(6) 0.0228(6) 0.0130(5) -0.0005(4) 0.0102(4) 0.0021(5)
C3 0.0165(5) 0.0206(6) 0.0129(5) 0.0023(4) 0.0079(4) 0.0007(4)
C4 0.0353(8) 0.0208(6) 0.0213(6) -0.0041(5) 0.0152(6) 0.0038(6)
C5 0.0267(7) 0.0287(7) 0.0176(6) 0.0080(5) 0.0137(5) 0.0032(5)
C6 0.0178(5) 0.0129(5) 0.0122(5) -0.0022(4) 0.0062(4) -0.0003(4)
C7 0.0181(5) 0.0147(5) 0.0179(5) -0.0011(4) 0.0057(4) 0.0006(4)
C8 0.0253(6) 0.0162(6) 0.0215(6) 0.0019(5) 0.0070(5) 0.0019(5)
C9 0.0283(7) 0.0150(6) 0.0256(7) 0.0015(5) 0.0105(6) -0.0025(5)
C10 0.0225(6) 0.0167(6) 0.0220(6) -0.0014(5) 0.0083(5) -0.0044(5)
C11 0.0174(5) 0.0157(5) 0.0140(5) -0.0036(4) 0.0056(4) -0.0021(4)
C12 0.0172(6) 0.0218(6) 0.0263(7) 0.0053(5) 0.0040(5) 0.0009(5)
C13 0.0264(8) 0.0342(9) 0.0587(12) 0.0119(9) 0.0197(8) 0.0111(7)
C14 0.0301(8) 0.0353(9) 0.0275(8) 0.0037(7) -0.0047(6) -0.0069(7)
C15 0.0167(5) 0.0211(6) 0.0136(5) -0.0017(4) 0.0036(4) -0.0016(4)
C16 0.0260(7) 0.0441(10) 0.0139(6) -0.0061(6) 0.0032(5) 0.0004(7)
C17 0.0171(6) 0.0308(7) 0.0249(7) -0.0003(6) 0.0067(5) -0.0013(5)
C18 0.0223(6) 0.0152(5) 0.0153(5) 0.0038(4) 0.0104(4) 0.0033(4)
C19 0.0273(7) 0.0160(6) 0.0245(6) 0.0030(5) 0.0158(5) 0.0000(5)
C20 0.0395(8) 0.0155(6) 0.0304(7) 0.0057(5) 0.0214(7) 0.0045(6)
C21 0.0431(9) 0.0213(7) 0.0247(7) 0.0105(5) 0.0197(7) 0.0139(6)
C22 0.0296(7) 0.0273(7) 0.0204(6) 0.0092(5) 0.0102(5) 0.0131(6)
C23 0.0236(6) 0.0209(6) 0.0162(5) 0.0056(4) 0.0079(5) 0.0070(5)
C24 0.0251(7) 0.0168(6) 0.0383(8) -0.0013(6) 0.0154(6) -0.0047(5)
C25 0.0420(10) 0.0323(9) 0.0554(12) -0.0037(8) 0.0303(9) -0.0152(8)
C26 0.0314(8) 0.0266(8) 0.0361(9) -0.0015(6) 0.0103(7) -0.0037(6)
C27 0.0192(6) 0.0258(7) 0.0192(6) 0.0033(5) 0.0016(5) 0.0056(5)
C28 0.0251(7) 0.0429(10) 0.0218(7) -0.0037(6) 0.0079(6) 0.0039(6)
C29 0.0235(7) 0.0364(8) 0.0214(6) 0.0046(6) 0.0050(5) 0.0014(6)
C30 0.0177(5) 0.0177(5) 0.0120(5) 0.0016(4) 0.0068(4) 0.0017(4)
C31 0.0230(6) 0.0201(6) 0.0120(5) 0.0016(4) 0.0104(4) 0.0024(5)
C32 0.0173(5) 0.0195(5) 0.0105(4) -0.0008(4) 0.0061(4) 0.0024(4)
C33 0.0320(7) 0.0191(6) 0.0175(6) 0.0049(5) 0.0131(5) 0.0041(5)
C34 0.0321(7) 0.0237(6) 0.0142(5) -0.0031(5) 0.0126(5) 0.0028(5)
C35 0.0191(5) 0.0169(5) 0.0133(5) 0.0016(4) 0.0085(4) 0.0041(4)
C36 0.0230(6) 0.0155(5) 0.0188(6) -0.0011(4) 0.0108(5) 0.0016(4)
C37 0.0310(8) 0.0265(7) 0.0287(7) -0.0112(6) 0.0132(6) 0.0025(6)
C38 0.0347(9) 0.0395(10) 0.0372(9) -0.0139(8) 0.0175(7) 0.0107(7)
C39 0.0237(7) 0.0397(9) 0.0278(7) -0.0055(6) 0.0113(6) 0.0109(6)
C40 0.0197(6) 0.0277(7) 0.0163(5) -0.0001(5) 0.0080(5) 0.0062(5)
C41 0.0217(6) 0.0142(5) 0.0218(6) -0.0025(4) 0.0098(5) -0.0025(4)
C42 0.0352(8) 0.0177(6) 0.0282(7) -0.0028(5) 0.0177(6) -0.0045(5)
C43 0.0283(7) 0.0272(7) 0.0243(7) 0.0027(6) 0.0059(6) -0.0071(6)
C44 0.0171(6) 0.0448(10) 0.0274(7) -0.0113(7) 0.0050(5) 0.0050(6)
C45 0.0318(10) 0.135(3) 0.0189(8) -0.0094(12) 0.0083(7) -0.0169(13)
C46 0.0205(7) 0.0440(10) 0.0354(9) 0.0052(8) 0.0049(6) 0.0023(7)
C47 0.0165(5) 0.0172(5) 0.0127(5) -0.0036(4) 0.0051(4) -0.0013(4)
C48 0.0197(6) 0.0166(5) 0.0174(5) -0.0026(4) 0.0081(5) -0.0006(4)
C49 0.0316(7) 0.0162(6) 0.0285(7) -0.0025(5) 0.0137(6) -0.0009(5)
C50 0.0371(9) 0.0196(7) 0.0378(9) -0.0099(6) 0.0180(7) -0.0108(6)
C51 0.0257(7) 0.0291(8) 0.0433(10) -0.0155(7) 0.0125(7) -0.0123(6)
C52 0.0184(6) 0.0252(7) 0.0262(7) -0.0097(5) 0.0042(5) -0.0046(5)
C53 0.0174(6) 0.0170(6) 0.0286(7) -0.0014(5) 0.0081(5) 0.0023(4)
C54 0.0288(8) 0.0245(7) 0.0443(10) -0.0005(7) 0.0218(7) 0.0041(6)
C55 0.0251(7) 0.0281(8) 0.0311(8) -0.0003(6) 0.0012(6) 0.0056(6)
C56 0.0158(6) 0.0343(9) 0.0553(12) -0.0077(8) -0.0027(7) -0.0025(6)
C57 0.0210(9) 0.098(2) 0.0649(16) 0.0367(16) 0.0024(9) -0.0001(11)
C58 0.0189(7) 0.0623(14) 0.0452(11) -0.0250(10) 0.0016(7) 0.0000(8)
C59 0.0151(5) 0.0362(8) 0.0225(6) -0.0040(6) 0.0101(5) -0.0020(5)
C60 0.0151(6) 0.0398(8) 0.0178(6) -0.0095(6) 0.0045(5) -0.0030(5)
C61 0.0155(5) 0.0244(6) 0.0233(6) 0.0004(5) 0.0084(5) -0.0016(5)
C62 0.0176(6) 0.0272(7) 0.0142(5) 0.0007(5) 0.0017(4) 0.0028(5)
C63 0.0251(6) 0.0132(5) 0.0220(6) 0.0011(4) 0.0165(5) 0.0003(4)
C64 0.0422(9) 0.0161(6) 0.0287(7) -0.0024(5) 0.0228(7) -0.0005(6)
C65 0.0573(12) 0.0164(6) 0.0496(11) -0.0020(7) 0.0401(10) 0.0035(7)
C66 0.0446(10) 0.0191(7) 0.0612(12) 0.0101(7) 0.0390(10) 0.0107(7)
C67 0.0314(8) 0.0260(7) 0.0416(9) 0.0139(7) 0.0211(7) 0.0110(6)
C68 0.0287(7) 0.0207(6) 0.0247(7) 0.0065(5) 0.0150(6) 0.0066(5)

loop_
_atom_type_symbol
_atom_type_description
_atom_type_scat_dispersion_real
_atom_type_scat_dispersion_imag
_atom_type_scat_source
C C 0.0033 0.0016 'International Tables Vol C Tables 4.2.6.8 and 6.1.1.4'
H H 0.0000 0.0000 'International Tables Vol C Tables 4.2.6.8 and 6.1.1.4'
Ga Ga 0.2307 1.6083 'International Tables Vol C Tables 4.2.6.8 and 6.1.1.4'
N N 0.0061 0.0033 'International Tables Vol C Tables 4.2.6.8 and 6.1.1.4'
Sb Sb -0.5866 1.5461 'International Tables Vol C Tables 4.2.6.8 and 6.1.1.4'

loop_
_geom_angle_atom_site_label_1
_geom_angle_atom_site_label_2
_geom_angle_atom_site_label_3
_geom_angle
_geom_angle_site_symmetry_1
_geom_angle_site_symmetry_3
_geom_angle_publ_flag
N7 Sb1 Ga1 98.30(3) . . ?
N7 Sb1 Sb2 48.01(3) . . ?
Ga1 Sb1 Sb2 104.460(6) . . ?
N7 Sb2 Ga2 107.45(3) . . ?
N7 Sb2 Sb1 48.84(3) . . ?
Ga2 Sb2 Sb1 100.733(6) . . ?
N5 Ga1 N2 107.77(5) . . ?
N5 Ga1 N1 107.02(5) . . ?
N2 Ga1 N1 92.06(4) . . ?
N5 Ga1 Sb1 122.52(3) . . ?
N2 Ga1 Sb1 111.44(3) . . ?
N1 Ga1 Sb1 111.70(3) . . ?
N6 Ga2 N3 111.66(5) . . ?
N6 Ga2 N4 106.50(5) . . ?
N3 Ga2 N4 91.43(4) . . ?
N6 Ga2 Sb2 123.68(3) . . ?
N3 Ga2 Sb2 101.98(3) . . ?
N4 Ga2 Sb2 116.65(3) . . ?
C1 N1 C6 118.64(11) . . ?
C1 N1 Ga1 120.61(9) . . ?
C6 N1 Ga1 120.26(7) . . ?
C3 N2 C18 118.09(11) . . ?
C3 N2 Ga1 120.49(9) . . ?
C18 N2 Ga1 121.38(8) . . ?
C30 N3 C35 120.33(11) . . ?
C30 N3 Ga2 122.27(9) . . ?
C35 N3 Ga2 117.19(8) . . ?
C32 N4 C47 119.04(10) . . ?
C32 N4 Ga2 121.53(9) . . ?
C47 N4 Ga2 119.23(8) . . ?
C60 N5 C59 111.14(11) . . ?
C60 N5 Ga1 125.83(9) . . ?
C59 N5 Ga1 122.78(9) . . ?
C61 N6 C62 112.08(11) . . ?
C61 N6 Ga2 122.73(9) . . ?
C62 N6 Ga2 125.03(9) . . ?
C63 N7 Sb2 125.58(8) . . ?
C63 N7 Sb1 124.61(9) . . ?
Sb2 N7 Sb1 83.15(4) . . ?
N1 C1 C2 123.40(12) . . ?
N1 C1 C4 120.56(12) . . ?
C2 C1 C4 116.04(11) . . ?
C3 C2 C1 127.62(11) . . ?
N2 C3 C2 123.46(11) . . ?
N2 C3 C5 119.60(12) . . ?
C2 C3 C5 116.93(11) . . ?
C7 C6 C11 121.02(12) . . ?
C7 C6 N1 120.39(11) . . ?
C11 C6 N1 118.59(11) . . ?
C8 C7 C6 118.17(12) . . ?
C8 C7 C12 119.11(12) . . ?
C6 C7 C12 122.72(12) . . ?
C9 C8 C7 121.61(13) . . ?
C8 C9 C10 119.56(13) . . ?
C9 C10 C11 121.26(13) . . ?
C10 C11 C6 118.33(12) . . ?
C10 C11 C15 120.29(12) . . ?
C6 C11 C15 121.30(12) . . ?
C7 C12 C14 109.80(13) . . ?
C7 C12 C13 112.16(14) . . ?
C14 C12 C13 110.50(15) . . ?
C11 C15 C17 113.63(12) . . ?
C11 C15 C16 110.50(12) . . ?
C17 C15 C16 109.99(12) . . ?
C19 C18 C23 121.17(13) . . ?
C19 C18 N2 120.56(12) . . ?
C23 C18 N2 118.27(12) . . ?
C20 C19 C18 118.19(14) . . ?
C20 C19 C24 119.37(14) . . ?
C18 C19 C24 122.45(13) . . ?
C21 C20 C19 121.20(15) . . ?
C22 C21 C20 119.93(14) . . ?
C21 C22 C23 121.44(15) . . ?
C22 C23 C18 118.05(14) . . ?
C22 C23 C27 119.20(14) . . ?
C18 C23 C27 122.75(12) . . ?
C19 C24 C26 110.79(13) . . ?
C19 C24 C25 111.84(15) . . ?
C26 C24 C25 110.27(14) . . ?
C23 C27 C29 111.28(13) . . ?
C23 C27 C28 111.86(13) . . ?
C29 C27 C28 109.93(13) . . ?
N3 C30 C31 122.91(12) . . ?
N3 C30 C33 120.57(11) . . ?
C31 C30 C33 116.51(11) . . ?
C30 C31 C32 127.30(12) . . ?
N4 C32 C31 123.93(11) . . ?
N4 C32 C34 120.14(12) . . ?
C31 C32 C34 115.93(11) . . ?
C36 C35 C40 121.34(12) . . ?
C36 C35 N3 119.83(11) . . ?
C40 C35 N3 118.73(12) . . ?
C37 C36 C35 118.14(13) . . ?
C37 C36 C41 119.28(13) . . ?
C35 C36 C41 122.58(11) . . ?
C38 C37 C36 120.95(15) . . ?
C39 C38 C37 120.36(15) . . ?
C38 C39 C40 121.23(15) . . ?
C39 C40 C35 117.96(14) . . ?
C39 C40 C44 119.91(14) . . ?
C35 C40 C44 122.12(12) . . ?
C36 C41 C43 111.58(12) . . ?
C36 C41 C42 111.36(12) . . ?
C43 C41 C42 109.84(12) . . ?
C45 C44 C40 112.01(18) . . ?
C45 C44 C46 108.84(15) . . ?
C40 C44 C46 113.60(14) . . ?
C48 C47 C52 120.91(13) . . ?
C48 C47 N4 120.94(12) . . ?
C52 C47 N4 118.14(12) . . ?
C49 C48 C47 118.31(13) . . ?
C49 C48 C53 118.94(13) . . ?
C47 C48 C53 122.75(12) . . ?
C50 C49 C48 121.35(15) . . ?
C51 C50 C49 119.60(15) . . ?
C50 C51 C52 121.55(15) . . ?
C51 C52 C47 118.27(15) . . ?
C51 C52 C56 120.30(15) . . ?
C47 C52 C56 121.41(14) . . ?
C48 C53 C55 110.68(13) . . ?
C48 C53 C54 111.99(13) . . ?
C55 C53 C54 109.65(13) . . ?
C58 C56 C57 109.96(16) . . ?
C58 C56 C52 114.15(18) . . ?
C57 C56 C52 110.74(19) . . ?
N7 C63 C68 120.97(12) . . ?
N7 C63 C64 121.15(14) . . ?
C68 C63 C64 117.74(14) . . ?
C65 C64 C63 120.61(17) . . ?
C66 C65 C64 121.15(16) . . ?
C65 C66 C67 118.86(15) . . ?
C66 C67 C68 120.75(18) . . ?
C67 C68 C63 120.89(15) . . ?

loop_
_geom_bond_atom_site_label_1
_geom_bond_atom_site_label_2
_geom_bond_distance
_geom_bond_site_symmetry_2
_geom_bond_publ_flag
Sb1 N7 2.1141(11) . ?
Sb1 Ga1 2.65203(18) . ?
Sb1 Sb2 2.78824(16) . ?
Sb2 N7 2.0874(11) . ?
Sb2 Ga2 2.65640(18) . ?
Ga1 N5 1.8558(11) . ?
Ga1 N2 1.9904(11) . ?
Ga1 N1 2.0041(11) . ?
Ga2 N6 1.8534(11) . ?
Ga2 N3 1.9946(11) . ?
Ga2 N4 2.0028(10) . ?
N1 C1 1.3333(15) . ?
N1 C6 1.4445(16) . ?
N2 C3 1.3377(16) . ?
N2 C18 1.4439(17) . ?
N3 C30 1.3322(16) . ?
N3 C35 1.4397(16) . ?
N4 C32 1.3329(16) . ?
N4 C47 1.4422(17) . ?
N5 C60 1.4412(18) . ?
N5 C59 1.4421(17) . ?
N6 C61 1.4442(17) . ?
N6 C62 1.4472(17) . ?
N7 C63 1.3952(17) . ?
C1 C2 1.4057(19) . ?
C1 C4 1.5159(19) . ?
C2 C3 1.3982(19) . ?
C3 C5 1.5155(18) . ?
C6 C7 1.4089(18) . ?
C6 C11 1.4118(18) . ?
C7 C8 1.394(2) . ?
C7 C12 1.516(2) . ?
C8 C9 1.386(2) . ?
C9 C10 1.387(2) . ?
C10 C11 1.3962(19) . ?
C11 C15 1.5217(19) . ?
C12 C14 1.530(2) . ?
C12 C13 1.538(2) . ?
C15 C17 1.531(2) . ?
C15 C16 1.531(2) . ?
C18 C19 1.405(2) . ?
C18 C23 1.411(2) . ?
C19 C20 1.401(2) . ?
C19 C24 1.517(2) . ?
C20 C21 1.381(3) . ?
C21 C22 1.380(3) . ?
C22 C23 1.397(2) . ?
C23 C27 1.521(2) . ?
C24 C26 1.527(3) . ?
C24 C25 1.536(2) . ?
C27 C29 1.530(2) . ?
C27 C28 1.536(2) . ?
C30 C31 1.4001(18) . ?
C30 C33 1.5132(19) . ?
C31 C32 1.4007(19) . ?
C32 C34 1.5132(18) . ?
C35 C36 1.4047(19) . ?
C35 C40 1.4118(19) . ?
C36 C37 1.400(2) . ?
C36 C41 1.516(2) . ?
C37 C38 1.379(2) . ?
C38 C39 1.379(3) . ?
C39 C40 1.394(2) . ?
C40 C44 1.524(2) . ?
C41 C43 1.526(2) . ?
C41 C42 1.533(2) . ?
C44 C45 1.515(3) . ?
C44 C46 1.529(2) . ?
C47 C48 1.4033(19) . ?
C47 C52 1.4127(19) . ?
C48 C49 1.397(2) . ?
C48 C53 1.516(2) . ?
C49 C50 1.383(2) . ?
C50 C51 1.381(3) . ?
C51 C52 1.390(2) . ?
C52 C56 1.519(2) . ?
C53 C55 1.526(2) . ?
C53 C54 1.536(2) . ?
C56 C58 1.515(3) . ?
C56 C57 1.515(3) . ?
C63 C68 1.402(2) . ?
C63 C64 1.405(2) . ?
C64 C65 1.392(2) . ?
C65 C66 1.381(3) . ?
C66 C67 1.388(3) . ?
C67 C68 1.392(2) . ?
